data_7041761
loop_
_publ_author_name
'Duan, Hai-Bao'
'Yu, Shan-Shan'
'Liu, Shao-Xian'
'Zhang, Hui'

_publ_section_title
;
 An inorganic-organic hybrid crystal with a two-step dielectric response
 and thermochromic luminescence.
;
_journal_issue 7
_journal_name_full 'Dalton transactions (Cambridge, England : 2003)'
_journal_page_first 2220
_journal_page_last 2227
_journal_paper_doi 10.1039/c6dt03691k
_journal_volume 46
_journal_year 2017
_chemical_formula_moiety 'C7 H11 I3 N2 Pb'
_chemical_formula_sum 'C7 H11 I3 N2 Pb'
_chemical_formula_weight 711.07
_space_group_crystal_system orthorhombic
_space_group_IT_number 62
_space_group_name_Hall '-P 2ac 2n'
_space_group_name_H-M_alt 'P n m a'
_symmetry_space_group_name_Hall '-P 2ac 2n'
_symmetry_space_group_name_H-M 'P n m a'
_atom_sites_solution_hydrogens mixed
_audit_creation_method SHELXL-2014/7
_audit_update_record
;
2017-01-15 deposited with the CCDC.
2017-01-19 downloaded from the CCDC.
;
_cell_angle_alpha 90
_cell_angle_beta 90
_cell_angle_gamma 90
_cell_formula_units_Z 4
_cell_length_a 7.8530(15)
_cell_length_b 10.418(2)
_cell_length_c 18.343(4)
_cell_measurement_reflns_used 6350
_cell_measurement_temperature 350(2)
_cell_measurement_theta_max 25.7823
_cell_measurement_theta_min 2.4635
_cell_volume 1500.7(5)
_computing_cell_refinement 'Bruker SAINT'
_computing_data_collection 'Bruker APEX2'
_computing_data_reduction 'Bruker SAINT'
_computing_molecular_graphics 'Bruker SHELXTL'
_computing_publication_material 'Bruker SHELXTL'
_computing_structure_refinement 'SHELXL-2016/6 (Sheldrick, 2016)'
_computing_structure_solution 'SHELXT 2014/5 (Sheldrick, 2014)'
_diffrn_ambient_temperature 350(2)
_diffrn_measured_fraction_theta_full 0.999
_diffrn_measured_fraction_theta_max 0.999
_diffrn_measurement_device_type 'Bruker APEX-II CCD'
_diffrn_measurement_method '\f and \w scans'
_diffrn_radiation_monochromator graphite
_diffrn_radiation_source 'fine-focus sealed tube'
_diffrn_radiation_type MoK\a
_diffrn_radiation_wavelength 0.71073
_diffrn_reflns_av_R_equivalents 0.5734
_diffrn_reflns_av_unetI/netI 0.1456
_diffrn_reflns_Laue_measured_fraction_full 0.999
_diffrn_reflns_Laue_measured_fraction_max 0.999
_diffrn_reflns_limit_h_max 9
_diffrn_reflns_limit_h_min -9
_diffrn_reflns_limit_k_max 12
_diffrn_reflns_limit_k_min -12
_diffrn_reflns_limit_l_max 21
_diffrn_reflns_limit_l_min -21
_diffrn_reflns_number 15166
_diffrn_reflns_point_group_measured_fraction_full 0.999
_diffrn_reflns_point_group_measured_fraction_max 0.999
_diffrn_reflns_theta_full 25.000
_diffrn_reflns_theta_max 25.000
_diffrn_reflns_theta_min 2.822
_exptl_absorpt_coefficient_mu 17.384
_exptl_absorpt_correction_T_max 0.240
_exptl_absorpt_correction_T_min 0.130
_exptl_absorpt_correction_type multi-scan
_exptl_absorpt_process_details 'SADABS v.2.10 (Bruker,2003)'
_exptl_crystal_colour yellow
_exptl_crystal_density_diffrn 3.147
_exptl_crystal_description needle
_exptl_crystal_F_000 1232
_exptl_crystal_size_max 0.12
_exptl_crystal_size_mid 0.10
_exptl_crystal_size_min 0.08
_refine_diff_density_max 4.040
_refine_diff_density_min -2.370
_refine_diff_density_rms 0.463
_refine_ls_extinction_coef 0.0034(6)
_refine_ls_extinction_expression Fc^*^=kFc[1+0.001xFc^2^\l^3^/sin(2\q)]^-1/4^
_refine_ls_extinction_method 'SHELXL-2016/6 (Sheldrick 2016)'
_refine_ls_goodness_of_fit_ref 1.024
_refine_ls_hydrogen_treatment constr
_refine_ls_matrix_type full
_refine_ls_number_parameters 71
_refine_ls_number_reflns 1403
_refine_ls_number_restraints 0
_refine_ls_restrained_S_all 1.024
_refine_ls_R_factor_all 0.0842
_refine_ls_R_factor_gt 0.0729
_refine_ls_shift/su_max 0.000
_refine_ls_shift/su_mean 0.000
_refine_ls_structure_factor_coef Fsqd
_refine_ls_weighting_details 'w=1/[\s^2^(Fo^2^)+(0.1074P)^2^] where P=(Fo^2^+2Fc^2^)/3'
_refine_ls_weighting_scheme calc
_refine_ls_wR_factor_gt 0.1928
_refine_ls_wR_factor_ref 0.2016
_reflns_Friedel_coverage 0.000
_reflns_number_gt 1102
_reflns_number_total 1403
_reflns_threshold_expression 'I > 2\s(I)'
_cod_data_source_file c6dt03691k2.cif
_cod_data_source_block 15
_cod_depositor_comments 'Adding full bibliography for 7041760--7041764.cif.'
_cod_original_cell_volume 1500.6(5)
_cod_database_code 7041761
_shelx_shelxl_version_number 2014/7
_shelx_space_group_comment
;
The symmetry employed for this shelxl refinement is uniquely defined
by the following loop, which should always be used as a source of
symmetry information in preference to the above space-group names.
They are only intended as comments.
;
_structure_special_details
;
 This structure is part of a multi-temperature experiment.
;

loop_
_space_group_symop_operation_xyz
'x, y, z'
'-x+1/2, -y, z+1/2'
'-x, y+1/2, -z'
'x+1/2, -y+1/2, -z+1/2'
'-x, -y, -z'
'x-1/2, y, -z-1/2'
'x, -y-1/2, z'
'-x-1/2, y-1/2, z-1/2'

loop_
_atom_site_label
_atom_site_type_symbol
_atom_site_fract_x
_atom_site_fract_y
_atom_site_fract_z
_atom_site_U_iso_or_equiv
_atom_site_adp_type
_atom_site_occupancy
_atom_site_site_symmetry_order
_atom_site_calc_flag
_atom_site_refinement_flags_posn
_atom_site_refinement_flags_adp
_atom_site_refinement_flags_occupancy
C1 C 0.460(3) 0.250000 0.6509(12) 0.057(5) Uani 1 2 d S T P
C2 C 0.538(3) 0.1349(18) 0.6240(11) 0.088(6) Uani 1 1 d . . .
H2 H 0.499358 0.055408 0.640081 0.105 Uiso 1 1 calc R U .
C3 C 0.658(2) 0.1403(17) 0.5794(10) 0.080(5) Uani 1 1 d . . .
H3 H 0.706125 0.064256 0.562663 0.096 Uiso 1 1 calc R U .
C4 C 0.865(3) 0.250000 0.5020(16) 0.128(14) Uani 1 2 d S T P
H4A H 0.853371 0.175023 0.470994 0.153 Uiso 0.5 1 calc R U P
H4B H 0.853371 0.324977 0.470994 0.153 Uiso 0.5 1 calc R U P
C5 C 1.032(3) 0.250000 0.5320(19) 0.17(2) Uani 1 2 d S T P
H5A H 1.047141 0.174009 0.562882 0.252 Uiso 0.5 1 d R U P
H5B H 1.048582 0.327602 0.561422 0.252 Uiso 0.5 1 d R U P
H5C H 1.116534 0.250000 0.492563 0.252 Uiso 1 2 d R U P
I1 I 0.95724(12) 0.04008(10) 0.31816(5) 0.0640(5) Uani 1 1 d . . .
I2 I 0.44821(16) 0.250000 0.38854(7) 0.0562(5) Uani 1 2 d S T P
N1 N 0.338(3) 0.250000 0.7005(12) 0.080(6) Uani 1 2 d S T P
H1A H 0.301701 0.321381 0.718257 0.095 Uiso 0.5 1 calc R U P
H1B H 0.294392 0.178619 0.714963 0.095 Uiso 0.5 1 calc R U P
N2 N 0.718(3) 0.250000 0.5552(9) 0.090(7) Uani 1 2 d S T P
Pb1 Pb 0.70833(9) 0.250000 0.24909(3) 0.0448(4) Uani 1 2 d S T P

loop_
_atom_site_aniso_label
_atom_site_aniso_U_11
_atom_site_aniso_U_22
_atom_site_aniso_U_33
_atom_site_aniso_U_23
_atom_site_aniso_U_13
_atom_site_aniso_U_12
C1 0.057(15) 0.043(11) 0.070(13) 0.000 -0.009(10) 0.000
C2 0.13(2) 0.036(9) 0.100(13) 0.003(9) 0.013(13) -0.004(9)
C3 0.086(12) 0.057(11) 0.096(11) 0.011(9) 0.021(11) 0.026(9)
C4 0.053(16) 0.26(5) 0.074(15) 0.000 0.011(13) 0.000
C5 0.023(15) 0.36(7) 0.13(3) 0.000 0.014(13) 0.000
I1 0.0583(8) 0.0479(7) 0.0857(9) 0.0112(5) -0.0008(5) -0.0017(4)
I2 0.0512(9) 0.0563(9) 0.0609(9) 0.000 -0.0013(6) 0.000
N1 0.071(13) 0.043(10) 0.125(16) 0.000 0.022(13) 0.000
N2 0.055(12) 0.17(2) 0.050(10) 0.000 0.004(9) 0.000
Pb1 0.0304(6) 0.0406(6) 0.0633(7) 0.000 -0.0001(3) 0.000

loop_
_atom_type_symbol
_atom_type_description
_atom_type_scat_dispersion_real
_atom_type_scat_dispersion_imag
_atom_type_scat_source
C C 0.0033 0.0016 'International Tables Vol C Tables 4.2.6.8 and 6.1.1.4'
H H 0.0000 0.0000 'International Tables Vol C Tables 4.2.6.8 and 6.1.1.4'
N N 0.0061 0.0033 'International Tables Vol C Tables 4.2.6.8 and 6.1.1.4'
I I -0.4742 1.8119 'International Tables Vol C Tables 4.2.6.8 and 6.1.1.4'
Pb Pb -3.3944 10.1111 'International Tables Vol C Tables 4.2.6.8 and 6.1.1.4'

loop_
_geom_angle_atom_site_label_1
_geom_angle_atom_site_label_2
_geom_angle_atom_site_label_3
_geom_angle
_geom_angle_site_symmetry_1
_geom_angle_site_symmetry_3
N1 C1 C2 123.2(11) . 7_565
N1 C1 C2 123.2(11) . .
C2 C1 C2 113(2) 7_565 .
C3 C2 C1 120.7(18) . .
C3 C2 H2 119.7 . .
C1 C2 H2 119.7 . .
C2 C3 N2 122.1(18) . .
C2 C3 H3 119.0 . .
N2 C3 H3 119.0 . .
C5 C4 N2 117(2) . .
C5 C4 H4A 108.0 . .
N2 C4 H4A 108.0 . .
C5 C4 H4B 108.0 . .
N2 C4 H4B 108.0 . .
H4A C4 H4B 107.3 . .
C4 C5 H5A 109.4 . .
C4 C5 H5B 109.4 . .
H5A C5 H5B 109.5 . .
C4 C5 H5C 109.7 . .
H5A C5 H5C 110.3 . .
H5B C5 H5C 108.6 . .
Pb1 I1 Pb1 75.87(3) 6_656 .
Pb1 I2 Pb1 75.34(3) 6_556 .
C1 N1 H1A 120.0 . .
C1 N1 H1B 120.0 . .
H1A N1 H1B 120.0 . .
C3 N2 C3 121(2) 7_565 .
C3 N2 C4 119.5(11) 7_565 .
C3 N2 C4 119.4(11) . .
I2 Pb1 I1 93.42(3) 6_656 6_556
I2 Pb1 I1 93.42(3) 6_656 4_455
I1 Pb1 I1 86.47(4) 6_556 4_455
I2 Pb1 I1 87.24(3) 6_656 .
I1 Pb1 I1 93.57(4) 6_556 .
I1 Pb1 I1 179.33(3) 4_455 .
I2 Pb1 I1 87.24(3) 6_656 7_565
I1 Pb1 I1 179.33(3) 6_556 7_565
I1 Pb1 I1 93.57(4) 4_455 7_565
I1 Pb1 I1 86.39(4) . 7_565
I2 Pb1 I2 178.12(4) 6_656 .
I1 Pb1 I2 85.21(3) 6_556 .
I1 Pb1 I2 85.21(3) 4_455 .
I1 Pb1 I2 94.13(3) . .
I1 Pb1 I2 94.13(3) 7_565 .

loop_
_geom_bond_atom_site_label_1
_geom_bond_atom_site_label_2
_geom_bond_distance
_geom_bond_site_symmetry_2
C1 N1 1.32(3) .
C1 C2 1.44(2) 7_565
C1 C2 1.44(2) .
C2 C3 1.25(2) .
C2 H2 0.9300 .
C3 N2 1.313(19) .
C3 H3 0.9300 .
C4 C5 1.43(4) .
C4 N2 1.51(3) .
C4 H4A 0.9700 .
C4 H4B 0.9700 .
C5 H5A 0.9800 .
C5 H5B 0.9800 .
C5 H5C 0.9799 .
I1 Pb1 3.1925(11) 6_656
I1 Pb1 3.1950(11) .
I2 Pb1 3.1500(15) 6_556
I2 Pb1 3.2734(15) .
N1 H1A 0.8600 .
N1 H1B 0.8600 .
